data_7006478
loop_
_publ_author_name
'Mochida, Tomoyuki'
'Okazawa, Kazuya'
'Horikoshi, Ryo'

_publ_section_title
;
 Metal complexes from 1,1'-di(pyrazinyl)ferrocene: coordination
 polymers and bridged diferrocenes.
;
_journal_issue 5
_journal_name_full 'Dalton transactions (Cambridge, England : 2003)'
_journal_page_first 693
_journal_page_last 704
_journal_paper_doi 10.1039/b511286a
_journal_year 2006
_chemical_formula_sum 'C42 H34 Ag2 Fe2 N10 O6'
_chemical_formula_weight 1102.23
_chemical_name_common Fc(Pyz)2AgNO3
_chemical_name_systematic
;
Fc(Pyz)2AgNO3
;
_space_group_IT_number 2
_symmetry_cell_setting triclinic
_symmetry_space_group_name_Hall '-P 1'
_symmetry_space_group_name_H-M 'P -1'
_atom_sites_solution_hydrogens geom
_atom_sites_solution_primary direct
_atom_sites_solution_secondary difmap
_audit_creation_method SHELXL-97
_cell_angle_alpha 69.139(3)
_cell_angle_beta 84.507(3)
_cell_angle_gamma 85.800(3)
_cell_formula_units_Z 1
_cell_length_a 8.1428(12)
_cell_length_b 10.4419(16)
_cell_length_c 12.6662(19)
_cell_measurement_temperature 293(2)
_cell_volume 1000.9(3)
_computing_cell_refinement 'Bruker SMART'
_computing_data_collection 'Bruker SMART'
_computing_data_reduction 'Bruker SAINT'
_computing_molecular_graphics 'Bruker SHELXTL'
_computing_publication_material 'Bruker SHELXTL'
_computing_structure_refinement 'SHELXL-97 (Sheldrick, 1997)'
_computing_structure_solution 'SHELXS-97 (Sheldrick, 1990)'
_diffrn_ambient_temperature 293(2)
_diffrn_detector_area_resol_mean 8.366
_diffrn_measured_fraction_theta_full 0.985
_diffrn_measured_fraction_theta_max 0.985
_diffrn_measurement_device_type 'CCD area detector'
_diffrn_measurement_method 'phi and omega scans'
_diffrn_radiation_monochromator graphite
_diffrn_radiation_source 'fine-focus sealed tube'
_diffrn_radiation_type MoK\a
_diffrn_radiation_wavelength 0.71073
_diffrn_reflns_av_R_equivalents 0.0176
_diffrn_reflns_av_sigmaI/netI 0.0414
_diffrn_reflns_limit_h_max 10
_diffrn_reflns_limit_h_min -10
_diffrn_reflns_limit_k_max 13
_diffrn_reflns_limit_k_min -13
_diffrn_reflns_limit_l_max 12
_diffrn_reflns_limit_l_min -16
_diffrn_reflns_number 7466
_diffrn_reflns_theta_full 28.37
_diffrn_reflns_theta_max 28.37
_diffrn_reflns_theta_min 1.73
_exptl_absorpt_coefficient_mu 1.738
_exptl_absorpt_correction_T_max 0.9337
_exptl_absorpt_correction_T_min 0.5432
_exptl_absorpt_correction_type empirical
_exptl_absorpt_process_details 'SADABS; Sheldrick 1996'
_exptl_crystal_colour red
_exptl_crystal_density_diffrn 1.829
_exptl_crystal_density_meas 0
_exptl_crystal_density_method 'not measured'
_exptl_crystal_description prism
_exptl_crystal_F_000 550
_exptl_crystal_size_max 0.40
_exptl_crystal_size_mid 0.06
_exptl_crystal_size_min 0.04
_refine_diff_density_max 1.055
_refine_diff_density_min -0.417
_refine_diff_density_rms 0.108
_refine_ls_extinction_method none
_refine_ls_goodness_of_fit_ref 1.024
_refine_ls_hydrogen_treatment mixed
_refine_ls_matrix_type full
_refine_ls_number_parameters 293
_refine_ls_number_reflns 4928
_refine_ls_number_restraints 0
_refine_ls_restrained_S_all 1.024
_refine_ls_R_factor_all 0.0658
_refine_ls_R_factor_gt 0.0450
_refine_ls_shift/su_max 0.008
_refine_ls_shift/su_mean 0.000
_refine_ls_structure_factor_coef Fsqd
_refine_ls_weighting_details 'calc w=1/[\s^2^(Fo^2^)+(0.0650P)^2^+0.0000P] where P=(Fo^2^+2Fc^2^)/3'
_refine_ls_weighting_scheme calc
_refine_ls_wR_factor_gt 0.1079
_refine_ls_wR_factor_ref 0.1189
_reflns_number_gt 3587
_reflns_number_total 4928
_reflns_threshold_expression >2sigma(I)
_cod_data_source_file b511286a.txt
_cod_data_source_block 6a
_cod_depositor_comments
;
The following automatic conversions were performed:
'_symmetry_cell_setting' value 'Triclinic' changed to 'triclinic'
according to '/home/saulius/struct/CIF-dictionaries/cif_core.dic'
dictionary named 'cif_core.dic' version 2.4.1 from 2010-06-29.

Automatic conversion script
Id: cif_fix_enum 1527 2010-12-29 10:47:43Z saulius 
;
_cod_original_sg_symbol_H-M P-1
_cod_database_code 7006478

loop_
_symmetry_equiv_pos_as_xyz
'x, y, z'
'-x, -y, -z'

loop_
_atom_site_label
_atom_site_type_symbol
_atom_site_fract_x
_atom_site_fract_y
_atom_site_fract_z
_atom_site_U_iso_or_equiv
_atom_site_adp_type
_atom_site_occupancy
_atom_site_symmetry_multiplicity
_atom_site_calc_flag
_atom_site_refinement_flags
_atom_site_disorder_assembly
_atom_site_disorder_group
Ag1 Ag 1.14383(4) 0.07047(3) 0.03547(2) 0.05824(13) Uani 1 1 d . . .
Fe1 Fe 0.43731(6) 0.27690(5) 0.26779(4) 0.04324(14) Uani 1 1 d . . .
C1 C 0.3754(4) 0.1167(4) 0.2224(3) 0.0429(7) Uani 1 1 d . . .
C2 C 0.2768(4) 0.1210(4) 0.3200(3) 0.0495(8) Uani 1 1 d . . .
C3 C 0.1889(4) 0.2491(4) 0.2918(4) 0.0548(9) Uani 1 1 d . . .
C4 C 0.2344(5) 0.3250(4) 0.1767(4) 0.0558(9) Uani 1 1 d . . .
C5 C 0.3491(4) 0.2465(4) 0.1332(3) 0.0482(8) Uani 1 1 d . . .
C6 C 0.6809(4) 0.2593(4) 0.3021(3) 0.0452(8) Uani 1 1 d . . .
C7 C 0.5756(5) 0.2573(4) 0.3990(3) 0.0534(9) Uani 1 1 d . . .
C8 C 0.4810(5) 0.3824(4) 0.3700(4) 0.0597(10) Uani 1 1 d . . .
C9 C 0.5250(5) 0.4607(4) 0.2553(4) 0.0610(11) Uani 1 1 d . . .
C10 C 0.6478(4) 0.3845(4) 0.2126(4) 0.0517(9) Uani 1 1 d . . .
C11 C 0.4829(4) 0.0018(3) 0.2152(3) 0.0419(7) Uani 1 1 d . . .
C12 C 0.5831(4) 0.0107(3) 0.1181(3) 0.0427(7) Uani 1 1 d . . .
C13 C 0.6826(5) -0.2081(4) 0.2011(4) 0.0561(9) Uani 1 1 d . . .
C14 C 0.5807(6) -0.2179(4) 0.2965(4) 0.0614(10) Uani 1 1 d . . .
C15 C 0.7938(4) 0.1468(4) 0.2956(3) 0.0427(7) Uani 1 1 d . . .
C16 C 0.8857(4) 0.1533(4) 0.1956(3) 0.0447(8) Uani 1 1 d . . .
C17 C 0.9966(5) -0.0594(4) 0.2795(3) 0.0559(9) Uani 1 1 d . . .
C18 C 0.9094(6) -0.0651(4) 0.3793(4) 0.0657(11) Uani 1 1 d . . .
C19 C 0.9582(8) 0.4424(6) 0.6120(4) 0.0899(17) Uani 1 1 d . . .
C20 C 0.9131(7) 0.4738(6) 0.4254(5) 0.0854(17) Uani 1 1 d . . .
C21 C 0.8723(6) 0.4161(5) 0.5378(6) 0.0852(16) Uani 1 1 d . . .
N1 N 0.4816(4) -0.1139(3) 0.3054(3) 0.0547(8) Uani 1 1 d . . .
N2 N 0.6842(4) -0.0933(3) 0.1111(2) 0.0473(7) Uani 1 1 d . . .
N3 N 0.8083(4) 0.0357(4) 0.3889(3) 0.0578(8) Uani 1 1 d . . .
N4 N 0.9863(4) 0.0508(3) 0.1873(3) 0.0471(7) Uani 1 1 d . . .
N5 N 0.8037(5) 0.2729(4) -0.0893(3) 0.0652(9) Uani 1 1 d . . .
O1 O 0.7426(6) 0.2022(4) -0.1355(3) 0.1090(14) Uani 1 1 d . . .
O2 O 0.9498(5) 0.2801(6) -0.0931(4) 0.137(2) Uani 1 1 d . . .
O3 O 0.7087(4) 0.3334(3) -0.0410(3) 0.0795(9) Uani 1 1 d . . .
H1 H 0.2718 0.0515 0.3905 0.047(10) Uiso 1 1 d R . .
H2 H 0.1138 0.2775 0.3401 0.067(13) Uiso 1 1 d R . .
H3 H 0.1948 0.4132 0.1364 0.082(15) Uiso 1 1 d R . .
H4 H 0.3992 0.2735 0.0600 0.068(13) Uiso 1 1 d R . .
H5 H 0.5705 0.1870 0.4692 0.060(12) Uiso 1 1 d R . .
H6 H 0.4026 0.4085 0.4177 0.069(13) Uiso 1 1 d R . .
H7 H 0.4811 0.5473 0.2149 0.17(3) Uiso 1 1 d R . .
H8 H 0.6977 0.4115 0.1393 0.079(15) Uiso 1 1 d R . .
H9 H 0.5799 0.0921 0.0561 0.036(8) Uiso 1 1 d R . .
H10 H 0.7518 -0.2829 0.2000 0.059(11) Uiso 1 1 d R . .
H11 H 0.5807 -0.3005 0.3573 0.074 Uiso 1 1 calc R . .
H12 H 0.8751 0.2324 0.1323 0.043(10) Uiso 1 1 d R . .
H13 H 1.0642 -0.1338 0.2769 0.053(10) Uiso 1 1 d R . .
H14 H 0.9212 -0.1439 0.4427 0.080(15) Uiso 1 1 d R . .
H15 H 0.9296 0.4032 0.6893 0.108 Uiso 1 1 calc R . .
H16 H 0.8528 0.4559 0.3738 0.102 Uiso 1 1 calc R . .
H17 H 0.7843 0.3581 0.5635 0.102 Uiso 1 1 calc R . .

loop_
_atom_site_aniso_label
_atom_site_aniso_U_11
_atom_site_aniso_U_22
_atom_site_aniso_U_33
_atom_site_aniso_U_23
_atom_site_aniso_U_13
_atom_site_aniso_U_12
Ag1 0.05137(19) 0.0761(2) 0.05047(19) -0.02915(16) 0.01147(13) -0.00747(15)
Fe1 0.0434(3) 0.0445(3) 0.0453(3) -0.0197(2) -0.0058(2) -0.0008(2)
C1 0.0432(17) 0.0474(19) 0.0402(17) -0.0177(15) -0.0008(14) -0.0074(14)
C2 0.0461(19) 0.052(2) 0.051(2) -0.0202(18) 0.0062(16) -0.0076(16)
C3 0.0411(19) 0.062(2) 0.067(3) -0.031(2) -0.0009(18) 0.0000(17)
C4 0.049(2) 0.054(2) 0.069(3) -0.025(2) -0.0201(19) 0.0049(17)
C5 0.049(2) 0.052(2) 0.0439(19) -0.0142(16) -0.0092(16) -0.0082(16)
C6 0.0491(19) 0.049(2) 0.0426(18) -0.0210(16) -0.0088(15) -0.0040(15)
C7 0.050(2) 0.068(2) 0.049(2) -0.0288(19) -0.0085(16) 0.0087(18)
C8 0.057(2) 0.071(3) 0.067(3) -0.044(2) -0.012(2) 0.011(2)
C9 0.063(2) 0.049(2) 0.081(3) -0.031(2) -0.023(2) 0.0000(19)
C10 0.049(2) 0.048(2) 0.062(2) -0.0212(18) -0.0083(18) -0.0082(16)
C11 0.0474(18) 0.0433(18) 0.0388(17) -0.0183(15) 0.0009(14) -0.0116(14)
C12 0.0461(18) 0.0459(19) 0.0372(17) -0.0155(15) 0.0015(14) -0.0093(14)
C13 0.064(2) 0.045(2) 0.061(2) -0.0239(19) 0.0060(19) -0.0020(18)
C14 0.082(3) 0.045(2) 0.053(2) -0.0147(18) 0.009(2) -0.0024(19)
C15 0.0404(17) 0.051(2) 0.0403(17) -0.0196(15) -0.0035(14) -0.0037(14)
C16 0.0430(17) 0.051(2) 0.0408(18) -0.0148(16) -0.0050(14) -0.0076(15)
C17 0.056(2) 0.051(2) 0.058(2) -0.0190(19) 0.0047(18) 0.0033(17)
C18 0.073(3) 0.059(2) 0.050(2) -0.006(2) 0.0108(19) 0.009(2)
C19 0.114(5) 0.085(4) 0.058(3) -0.018(3) 0.014(3) 0.015(4)
C20 0.099(4) 0.079(3) 0.098(4) -0.050(3) -0.051(3) 0.029(3)
C21 0.058(3) 0.063(3) 0.133(5) -0.034(3) 0.003(3) -0.005(2)
N1 0.072(2) 0.0468(17) 0.0415(16) -0.0135(14) 0.0095(15) -0.0049(15)
N2 0.0487(16) 0.0532(18) 0.0435(16) -0.0220(14) 0.0033(13) -0.0083(13)
N3 0.0590(19) 0.063(2) 0.0460(17) -0.0163(16) 0.0064(15) 0.0041(16)
N4 0.0443(16) 0.0559(18) 0.0442(16) -0.0215(14) 0.0008(12) -0.0063(13)
N5 0.077(3) 0.065(2) 0.0389(17) -0.0028(16) 0.0019(17) 0.0061(19)
O1 0.160(4) 0.098(3) 0.076(2) -0.042(2) 0.017(2) -0.023(3)
O2 0.064(2) 0.214(5) 0.078(3) 0.014(3) -0.002(2) 0.007(3)
O3 0.096(2) 0.069(2) 0.069(2) -0.0228(17) -0.0022(18) 0.0133(18)

loop_
_atom_type_symbol
_atom_type_description
_atom_type_scat_dispersion_real
_atom_type_scat_dispersion_imag
_atom_type_scat_source
C C 0.0033 0.0016 'International Tables Vol C Tables 4.2.6.8 and 6.1.1.4'
H H 0.0000 0.0000 'International Tables Vol C Tables 4.2.6.8 and 6.1.1.4'
Ag Ag -0.8971 1.1015 'International Tables Vol C Tables 4.2.6.8 and 6.1.1.4'
Fe Fe 0.3463 0.8444 'International Tables Vol C Tables 4.2.6.8 and 6.1.1.4'
N N 0.0061 0.0033 'International Tables Vol C Tables 4.2.6.8 and 6.1.1.4'
O O 0.0106 0.0060 'International Tables Vol C Tables 4.2.6.8 and 6.1.1.4'

loop_
_geom_angle_atom_site_label_1
_geom_angle_atom_site_label_2
_geom_angle_atom_site_label_3
_geom_angle
_geom_angle_site_symmetry_1
_geom_angle_site_symmetry_3
_geom_angle_publ_flag
C21 C19 C20 119.9(5) . 2_766 ?
C21 C20 C19 120.0(5) . 2_766 ?
C19 C21 C20 120.1(5) . . ?
N4 Ag1 N2 175.99(11) . 2_755 ?
N4 Ag1 O2 92.04(12) . . ?
N2 Ag1 O2 89.93(12) 2_755 . ?
N4 Ag1 Ag1 85.95(8) . 2_755 ?
N2 Ag1 Ag1 97.95(8) 2_755 2_755 ?
O2 Ag1 Ag1 74.09(13) . 2_755 ?
N5 O2 Ag1 121.9(4) . . ?
O2 N5 O3 122.1(5) . . ?
O2 N5 O1 120.4(5) . . ?
O3 N5 O1 117.4(5) . . ?
C2 C1 C5 107.2(3) . . ?
C2 C1 C11 125.9(3) . . ?
C5 C1 C11 126.9(3) . . ?
C2 C1 Fe1 69.1(2) . . ?
C5 C1 Fe1 68.85(19) . . ?
C11 C1 Fe1 127.2(2) . . ?
C3 C2 C1 108.5(3) . . ?
C3 C2 Fe1 69.8(2) . . ?
C1 C2 Fe1 70.4(2) . . ?
C2 C3 C4 107.5(3) . . ?
C2 C3 Fe1 69.8(2) . . ?
C4 C3 Fe1 69.4(2) . . ?
C5 C4 C3 109.2(3) . . ?
C5 C4 Fe1 70.2(2) . . ?
C3 C4 Fe1 69.9(2) . . ?
C4 C5 C1 107.6(3) . . ?
C4 C5 Fe1 69.6(2) . . ?
C1 C5 Fe1 70.09(19) . . ?
C10 C6 C7 108.1(3) . . ?
C10 C6 C15 126.8(3) . . ?
C7 C6 C15 125.0(3) . . ?
C10 C6 Fe1 69.4(2) . . ?
C7 C6 Fe1 69.1(2) . . ?
C15 C6 Fe1 123.8(2) . . ?
C8 C7 C6 107.8(4) . . ?
C8 C7 Fe1 70.0(2) . . ?
C6 C7 Fe1 70.2(2) . . ?
C7 C8 C9 108.2(4) . . ?
C7 C8 Fe1 69.5(2) . . ?
C9 C8 Fe1 69.8(2) . . ?
C8 C9 C10 108.3(4) . . ?
C8 C9 Fe1 69.7(2) . . ?
C10 C9 Fe1 69.7(2) . . ?
C9 C10 C6 107.6(4) . . ?
C9 C10 Fe1 69.7(2) . . ?
C6 C10 Fe1 70.0(2) . . ?
N1 C11 C12 120.6(3) . . ?
N1 C11 C1 117.8(3) . . ?
C12 C11 C1 121.7(3) . . ?
N2 C12 C11 122.2(3) . . ?
N2 C13 C14 120.8(3) . . ?
N1 C14 C13 122.9(4) . . ?
N3 C15 C16 120.0(3) . . ?
N3 C15 C6 118.4(3) . . ?
C16 C15 C6 121.6(3) . . ?
N4 C16 C15 122.5(3) . . ?
N4 C17 C18 121.0(4) . . ?
N3 C18 C17 123.0(4) . . ?
C4 Fe1 C7 157.05(16) . . ?
C4 Fe1 C3 40.64(17) . . ?
C7 Fe1 C3 121.74(16) . . ?
C4 Fe1 C2 68.05(16) . . ?
C7 Fe1 C2 108.23(17) . . ?
C3 Fe1 C2 40.47(15) . . ?
C4 Fe1 C5 40.12(15) . . ?
C7 Fe1 C5 161.68(15) . . ?
C3 Fe1 C5 68.34(15) . . ?
C2 Fe1 C5 68.57(15) . . ?
C4 Fe1 C8 120.54(16) . . ?
C7 Fe1 C8 40.53(15) . . ?
C3 Fe1 C8 104.87(16) . . ?
C2 Fe1 C8 121.46(17) . . ?
C5 Fe1 C8 156.86(16) . . ?
C4 Fe1 C10 121.88(17) . . ?
C7 Fe1 C10 68.65(16) . . ?
C3 Fe1 C10 156.43(16) . . ?
C2 Fe1 C10 162.15(15) . . ?
C5 Fe1 C10 108.54(16) . . ?
C8 Fe1 C10 68.38(16) . . ?
C4 Fe1 C9 105.47(17) . . ?
C7 Fe1 C9 68.31(17) . . ?
C3 Fe1 C9 119.76(16) . . ?
C2 Fe1 C9 156.19(17) . . ?
C5 Fe1 C9 122.14(17) . . ?
C8 Fe1 C9 40.54(17) . . ?
C10 Fe1 C9 40.59(16) . . ?
C4 Fe1 C6 159.37(16) . . ?
C7 Fe1 C6 40.73(14) . . ?
C3 Fe1 C6 159.75(15) . . ?
C2 Fe1 C6 125.74(15) . . ?
C5 Fe1 C6 125.48(14) . . ?
C8 Fe1 C6 68.07(15) . . ?
C10 Fe1 C6 40.57(14) . . ?
C9 Fe1 C6 68.01(15) . . ?
C4 Fe1 C1 68.00(15) . . ?
C7 Fe1 C1 124.88(16) . . ?
C3 Fe1 C1 68.19(14) . . ?
C2 Fe1 C1 40.52(14) . . ?
C5 Fe1 C1 41.05(14) . . ?
C8 Fe1 C1 158.89(16) . . ?
C10 Fe1 C1 125.81(15) . . ?
C9 Fe1 C1 160.32(17) . . ?
C6 Fe1 C1 111.21(14) . . ?
C11 N1 C14 116.6(3) . . ?
C13 N2 C12 117.0(3) . . ?
C13 N2 Ag1 121.4(2) . 2_755 ?
C12 N2 Ag1 121.4(2) . 2_755 ?
C18 N3 C15 116.7(3) . . ?
C17 N4 C16 116.8(3) . . ?
C17 N4 Ag1 121.2(2) . . ?
C16 N4 Ag1 121.7(2) . . ?

loop_
_geom_bond_atom_site_label_1
_geom_bond_atom_site_label_2
_geom_bond_distance
_geom_bond_site_symmetry_2
_geom_bond_publ_flag
C19 C21 1.336(8) . ?
C19 C20 1.354(8) 2_766 ?
C20 C21 1.352(8) . ?
C20 C19 1.354(8) 2_766 ?
Ag1 N4 2.161(3) . ?
Ag1 N2 2.168(3) 2_755 ?
Ag1 O2 2.718(4) . ?
Ag1 Ag1 3.2109(7) 2_755 ?
O2 N5 1.193(5) . ?
O3 N5 1.219(5) . ?
O1 N5 1.246(6) . ?
C1 C2 1.421(5) . ?
C1 C5 1.439(5) . ?
C1 C11 1.457(5) . ?
C1 Fe1 2.060(3) . ?
C2 C3 1.413(5) . ?
C2 Fe1 2.043(4) . ?
C3 C4 1.417(6) . ?
C3 Fe1 2.043(4) . ?
C4 C5 1.399(5) . ?
C4 Fe1 2.036(4) . ?
C5 Fe1 2.044(4) . ?
C6 C10 1.420(5) . ?
C6 C7 1.423(5) . ?
C6 C15 1.459(5) . ?
C6 Fe1 2.052(3) . ?
C7 C8 1.414(5) . ?
C7 Fe1 2.038(4) . ?
C8 C9 1.417(6) . ?
C8 Fe1 2.044(4) . ?
C9 C10 1.419(6) . ?
C9 Fe1 2.045(4) . ?
C10 Fe1 2.045(4) . ?
C11 N1 1.335(4) . ?
C11 C12 1.387(5) . ?
C12 N2 1.337(4) . ?
C13 N2 1.328(5) . ?
C13 C14 1.375(6) . ?
C14 N1 1.336(5) . ?
C15 N3 1.337(5) . ?
C15 C16 1.389(5) . ?
C16 N4 1.328(5) . ?
C17 N4 1.320(5) . ?
C17 C18 1.373(5) . ?
C18 N3 1.321(5) . ?
N2 Ag1 2.168(3) 2_755 ?
